data_7119221
loop_
_publ_author_name
'Perrio, C\'ecile'
'Schmitt, S\'ebastien'
'Pla, Daniel'
'Gabba\"i, Fran\,cois P'
'Chansaenpak, Kantapat'
'Mestre-Voegtle, B\'eatrice'
'Gras, Emmanuel'

_publ_section_title
;
 [(18)F]-Fluoride capture and release: azeotropic drying free nucleophilic
 aromatic radiofluorination assisted by a phosphonium borane.
;
_journal_issue 2
_journal_name_full 'Chemical communications (Cambridge, England)'
_journal_page_first 340
_journal_page_last 343
_journal_paper_doi 10.1039/c6cc05168e
_journal_volume 53
_journal_year 2016
_chemical_compound_source 'synthesis as described'
_chemical_formula_moiety 'C38 H39 B N P, C2 H3 N'
_chemical_formula_sum 'C40 H42 B N2 P'
_chemical_formula_weight 592.54
_chemical_name_systematic Cyanodimesityl(4-(methyldiphenylphosphonio)phenyl)borate
_space_group_IT_number 2
_symmetry_cell_setting triclinic
_symmetry_Int_Tables_number 2
_symmetry_space_group_name_Hall '-P 1'
_symmetry_space_group_name_H-M 'P -1'
_atom_sites_solution_hydrogens geom
_atom_sites_solution_primary direct
_atom_sites_solution_secondary difmap
_audit_update_record
;
2016-04-05 deposited with the CCDC.
2016-11-30 downloaded from the CCDC.
;
_cell_angle_alpha 87.976(4)
_cell_angle_beta 67.853(4)
_cell_angle_gamma 72.668(4)
_cell_formula_units_Z 2
_cell_length_a 11.4284(12)
_cell_length_b 12.1152(13)
_cell_length_c 13.5551(14)
_cell_measurement_reflns_used 8554
_cell_measurement_temperature 100(2)
_cell_measurement_theta_max 27.47
_cell_measurement_theta_min 2.37
_cell_measurement_wavelength 0.71073
_cell_volume 1653.1(3)
_computing_cell_refinement 'APEX2 and SAINT'
_computing_data_collection APEX2
_computing_data_reduction SAINT
_computing_molecular_graphics 'Ortep-3 for Windows (Farrugia, 1997)'
_computing_publication_material 'WinGX publication routines (Farrugia, 1999)'
_computing_structure_refinement 'SHELXL-97 (Sheldrick, 2008)'
_computing_structure_solution 'SHELXS-97 (Sheldrick, 2008)'
_diffrn_ambient_temperature 100(2)
_diffrn_measured_fraction_theta_full 0.999
_diffrn_measured_fraction_theta_max 0.999
_diffrn_measurement_device_type 'Bruker Kappa APEX II Quazar'
_diffrn_measurement_method 'phi and omega scans'
_diffrn_radiation_monochromator 'multilayer optics'
_diffrn_radiation_probe x-ray
_diffrn_radiation_source 'microfocus sealed tube'
_diffrn_radiation_type MoK\a
_diffrn_radiation_wavelength 0.71073
_diffrn_reflns_av_R_equivalents 0.0648
_diffrn_reflns_av_unetI/netI 0.0541
_diffrn_reflns_limit_h_max 15
_diffrn_reflns_limit_h_min -15
_diffrn_reflns_limit_k_max 16
_diffrn_reflns_limit_k_min -16
_diffrn_reflns_limit_l_max 18
_diffrn_reflns_limit_l_min -18
_diffrn_reflns_number 47748
_diffrn_reflns_theta_full 28.28
_diffrn_reflns_theta_max 28.28
_diffrn_reflns_theta_min 2.24
_diffrn_standards_decay_% 0
_diffrn_standards_interval_count 0
_diffrn_standards_interval_time 0
_diffrn_standards_number 0
_exptl_absorpt_coefficient_mu 0.114
_exptl_absorpt_correction_T_max 0.7461
_exptl_absorpt_correction_T_min 0.7216
_exptl_absorpt_correction_type multi-scan
_exptl_absorpt_process_details
;
        [c.f. r.h. blessing, acta cryst. (1995), a51, 33-38]
;
_exptl_crystal_colour colourless
_exptl_crystal_density_diffrn 1.19
_exptl_crystal_density_method 'not measured'
_exptl_crystal_description parallelepiped
_exptl_crystal_F_000 632
_exptl_crystal_recrystallization_method 'vapour diffusion (MeCN, tert-Butyl methyl ether)'
_exptl_crystal_size_max 0.26
_exptl_crystal_size_mid 0.08
_exptl_crystal_size_min 0.04
_refine_diff_density_max 0.481
_refine_diff_density_min -0.386
_refine_diff_density_rms 0.059
_refine_ls_extinction_method none
_refine_ls_goodness_of_fit_ref 1.034
_refine_ls_hydrogen_treatment constr
_refine_ls_matrix_type full
_refine_ls_number_parameters 405
_refine_ls_number_reflns 8213
_refine_ls_number_restraints 0
_refine_ls_restrained_S_all 1.034
_refine_ls_R_factor_all 0.0776
_refine_ls_R_factor_gt 0.0516
_refine_ls_shift/su_max 0.003
_refine_ls_shift/su_mean 0
_refine_ls_structure_factor_coef Fsqd
_refine_ls_weighting_details 'calc w=1/[\s^2^(Fo^2^)+(0.0459P)^2^+1.1537P] where P=(Fo^2^+2Fc^2^)/3'
_refine_ls_weighting_scheme calc
_refine_ls_wR_factor_gt 0.1129
_refine_ls_wR_factor_ref 0.1262
_reflns_number_gt 6111
_reflns_number_total 8213
_reflns_threshold_expression >2sigma(I)
_cod_data_source_file c6cc05168e2.cif
_cod_data_source_block DP-II-206
_cod_database_code 7119221

loop_
_symmetry_equiv_pos_as_xyz
'x, y, z'
'-x, -y, -z'

loop_
_atom_site_label
_atom_site_type_symbol
_atom_site_fract_x
_atom_site_fract_y
_atom_site_fract_z
_atom_site_U_iso_or_equiv
_atom_site_adp_type
_atom_site_occupancy
_atom_site_symmetry_multiplicity
_atom_site_calc_flag
_atom_site_refinement_flags
C1 C 0.29291(17) 0.82473(15) 0.65681(13) 0.0136(3) Uani 1 1 d .
C2 C 0.37788(16) 0.86534(14) 0.79315(13) 0.0123(3) Uani 1 1 d .
C3 C 0.44966(17) 0.93957(15) 0.79982(13) 0.0137(3) Uani 1 1 d .
C4 C 0.40866(18) 1.01197(15) 0.89266(14) 0.0168(4) Uani 1 1 d .
H4 H 0.4605 1.0596 0.8949 0.02 Uiso 1 1 calc R
C5 C 0.29498(18) 1.01646(16) 0.98148(14) 0.0186(4) Uani 1 1 d .
C6 C 0.22119(18) 0.94692(16) 0.97448(14) 0.0182(4) Uani 1 1 d .
H6 H 0.1418 0.9497 1.0336 0.022 Uiso 1 1 calc R
C7 C 0.25934(17) 0.87299(15) 0.88369(14) 0.0151(4) Uani 1 1 d .
C8 C 0.57789(17) 0.94319(16) 0.71121(14) 0.0176(4) Uani 1 1 d .
H8A H 0.6122 0.9984 0.734 0.026 Uiso 1 1 calc R
H8B H 0.5609 0.9677 0.6469 0.026 Uiso 1 1 calc R
H8C H 0.6434 0.8658 0.6954 0.026 Uiso 1 1 calc R
C9 C 0.2528(2) 1.09241(18) 1.08255(16) 0.0280(5) Uani 1 1 d .
H9A H 0.3127 1.1392 1.0713 0.042 Uiso 1 1 calc R
H9B H 0.2566 1.0435 1.1411 0.042 Uiso 1 1 calc R
H9C H 0.1619 1.1437 1.1008 0.042 Uiso 1 1 calc R
C10 C 0.16832(18) 0.80216(17) 0.88944(15) 0.0214(4) Uani 1 1 d .
H10A H 0.1 0.8132 0.9619 0.032 Uiso 1 1 calc R
H10B H 0.2201 0.7198 0.8719 0.032 Uiso 1 1 calc R
H10C H 0.1259 0.8276 0.8383 0.032 Uiso 1 1 calc R
C11 C 0.43567(16) 0.63617(15) 0.72749(13) 0.0132(3) Uani 1 1 d .
C12 C 0.40154(16) 0.55458(15) 0.68028(14) 0.0157(4) Uani 1 1 d .
C13 C 0.41556(17) 0.44236(16) 0.71319(15) 0.0195(4) Uani 1 1 d .
H13 H 0.3927 0.3894 0.6792 0.023 Uiso 1 1 calc R
C14 C 0.46151(18) 0.40551(16) 0.79350(15) 0.0213(4) Uani 1 1 d .
C15 C 0.50168(18) 0.48252(16) 0.83627(14) 0.0201(4) Uani 1 1 d .
H15 H 0.5369 0.4584 0.8895 0.024 Uiso 1 1 calc R
C16 C 0.49229(17) 0.59463(15) 0.80400(14) 0.0162(4) Uani 1 1 d .
C17 C 0.35005(18) 0.58280(16) 0.59187(16) 0.0210(4) Uani 1 1 d .
H17A H 0.3586 0.5106 0.5555 0.032 Uiso 1 1 calc R
H17B H 0.4017 0.6262 0.5404 0.032 Uiso 1 1 calc R
H17C H 0.2564 0.6299 0.6223 0.032 Uiso 1 1 calc R
C18 C 0.4714(2) 0.28514(17) 0.83059(18) 0.0327(5) Uani 1 1 d .
H18A H 0.5603 0.2483 0.8305 0.049 Uiso 1 1 calc R
H18B H 0.4554 0.2386 0.7822 0.049 Uiso 1 1 calc R
H18C H 0.4049 0.2905 0.9032 0.049 Uiso 1 1 calc R
C19 C 0.5495(2) 0.66481(17) 0.85333(16) 0.0228(4) Uani 1 1 d .
H19A H 0.4775 0.7187 0.9121 0.034 Uiso 1 1 calc R
H19B H 0.5965 0.7088 0.7989 0.034 Uiso 1 1 calc R
H19C H 0.6116 0.6123 0.8808 0.034 Uiso 1 1 calc R
C20 C 0.54850(16) 0.76555(14) 0.58039(13) 0.0121(3) Uani 1 1 d .
C21 C 0.54162(16) 0.83904(15) 0.49907(13) 0.0145(3) Uani 1 1 d .
H21 H 0.4581 0.8929 0.5073 0.017 Uiso 1 1 calc R
C22 C 0.65133(17) 0.83667(15) 0.40705(13) 0.0151(4) Uani 1 1 d .
H22 H 0.6425 0.8891 0.3546 0.018 Uiso 1 1 calc R
C23 C 0.77511(16) 0.75654(15) 0.39199(13) 0.0128(3) Uani 1 1 d .
C24 C 0.78450(17) 0.67936(15) 0.46964(14) 0.0150(4) Uani 1 1 d .
H24 H 0.8675 0.6237 0.4601 0.018 Uiso 1 1 calc R
C25 C 0.67343(17) 0.68346(15) 0.56061(14) 0.0146(3) Uani 1 1 d .
H25 H 0.6819 0.6289 0.6115 0.018 Uiso 1 1 calc R
C26 C 0.88318(18) 0.87407(16) 0.20361(14) 0.0175(4) Uani 1 1 d .
H26A H 0.8156 0.8666 0.1786 0.026 Uiso 1 1 calc R
H26B H 0.9636 0.8734 0.142 0.026 Uiso 1 1 calc R
H26C H 0.8493 0.9473 0.2484 0.026 Uiso 1 1 calc R
C27 C 1.04696(17) 0.76770(16) 0.32379(14) 0.0161(4) Uani 1 1 d .
C28 C 1.05367(19) 0.87721(18) 0.34650(16) 0.0244(4) Uani 1 1 d .
H28 H 0.9937 0.9459 0.3365 0.029 Uiso 1 1 calc R
C29 C 1.1495(2) 0.88362(19) 0.38386(18) 0.0310(5) Uani 1 1 d .
H29 H 1.1554 0.9573 0.3989 0.037 Uiso 1 1 calc R
C30 C 1.23654(19) 0.78367(19) 0.39948(16) 0.0254(4) Uani 1 1 d .
H30 H 1.3017 0.7894 0.4248 0.03 Uiso 1 1 calc R
C31 C 1.22885(18) 0.67539(18) 0.37827(14) 0.0218(4) Uani 1 1 d .
H31 H 1.288 0.6071 0.3898 0.026 Uiso 1 1 calc R
C32 C 1.13467(17) 0.66699(16) 0.34019(14) 0.0180(4) Uani 1 1 d .
H32 H 1.1296 0.5929 0.3252 0.022 Uiso 1 1 calc R
C33 C 0.98841(17) 0.62270(15) 0.19583(13) 0.0144(3) Uani 1 1 d .
C34 C 1.11195(17) 0.60219(17) 0.11095(14) 0.0189(4) Uani 1 1 d .
H34 H 1.1586 0.6576 0.0995 0.023 Uiso 1 1 calc R
C35 C 1.16571(19) 0.50111(18) 0.04402(15) 0.0246(4) Uani 1 1 d .
H35 H 1.2493 0.487 -0.0137 0.03 Uiso 1 1 calc R
C36 C 1.0975(2) 0.42060(18) 0.06138(16) 0.0273(5) Uani 1 1 d .
H36 H 1.1348 0.3509 0.0156 0.033 Uiso 1 1 calc R
C37 C 0.9758(2) 0.44053(18) 0.14460(16) 0.0272(4) Uani 1 1 d .
H37 H 0.9295 0.3849 0.1557 0.033 Uiso 1 1 calc R
C38 C 0.92094(19) 0.54189(17) 0.21212(15) 0.0215(4) Uani 1 1 d .
H38 H 0.8371 0.5557 0.2695 0.026 Uiso 1 1 calc R
C39 C 0.0496(2) 0.3261(2) 0.3694(2) 0.0376(6) Uani 1 1 d .
C40 C 0.0509(2) 0.2069(2) 0.3711(2) 0.0387(6) Uani 1 1 d .
H40A H 0.0627 0.1756 0.4356 0.058 Uiso 1 1 calc R
H40B H 0.1243 0.1614 0.3076 0.058 Uiso 1 1 calc R
H40C H -0.0333 0.2024 0.3712 0.058 Uiso 1 1 calc R
B1 B 0.41892(18) 0.76984(17) 0.69101(15) 0.0123(4) Uani 1 1 d .
N1 N 0.20566(15) 0.87765(14) 0.63457(12) 0.0197(3) Uani 1 1 d .
N2 N 0.0505(3) 0.4202(2) 0.3697(2) 0.0655(8) Uani 1 1 d .
P1 P 0.92141(4) 0.75552(4) 0.27998(3) 0.01258(11) Uani 1 1 d .

loop_
_atom_site_aniso_label
_atom_site_aniso_U_11
_atom_site_aniso_U_22
_atom_site_aniso_U_33
_atom_site_aniso_U_23
_atom_site_aniso_U_13
_atom_site_aniso_U_12
C1 0.0139(8) 0.0133(8) 0.0112(8) -0.0026(6) -0.0003(7) -0.0061(7)
C2 0.0131(8) 0.0113(8) 0.0121(8) 0.0019(6) -0.0051(7) -0.0030(7)
C3 0.0142(8) 0.0124(8) 0.0148(8) 0.0029(7) -0.0069(7) -0.0032(7)
C4 0.0216(9) 0.0122(9) 0.0191(9) 0.0011(7) -0.0103(7) -0.0055(7)
C5 0.0235(9) 0.0152(9) 0.0154(9) -0.0021(7) -0.0085(8) -0.0017(7)
C6 0.0165(9) 0.0216(10) 0.0112(8) 0.0014(7) -0.0016(7) -0.0032(7)
C7 0.0162(8) 0.0140(9) 0.0138(8) 0.0020(7) -0.0042(7) -0.0047(7)
C8 0.0161(9) 0.0200(9) 0.0189(9) 0.0001(7) -0.0054(7) -0.0099(7)
C9 0.0331(11) 0.0276(11) 0.0204(10) -0.0071(8) -0.0101(9) -0.0045(9)
C10 0.0185(9) 0.0262(10) 0.0158(9) -0.0010(8) 0.0012(7) -0.0115(8)
C11 0.0103(8) 0.0126(8) 0.0120(8) 0.0000(6) 0.0003(6) -0.0029(6)
C12 0.0099(8) 0.0145(9) 0.0176(9) -0.0023(7) 0.0003(7) -0.0032(7)
C13 0.0136(8) 0.0144(9) 0.0248(10) -0.0036(7) 0.0008(7) -0.0062(7)
C14 0.0161(9) 0.0141(9) 0.0199(9) 0.0024(7) 0.0054(7) -0.0013(7)
C15 0.0198(9) 0.0169(9) 0.0145(9) 0.0020(7) -0.0010(7) -0.0003(7)
C16 0.0137(8) 0.0160(9) 0.0123(8) -0.0010(7) 0.0002(7) -0.0016(7)
C17 0.0195(9) 0.0168(9) 0.0273(10) -0.0060(8) -0.0096(8) -0.0045(8)
C18 0.0346(12) 0.0159(10) 0.0330(12) 0.0043(9) 0.0012(10) -0.0060(9)
C19 0.0291(10) 0.0200(10) 0.0233(10) 0.0034(8) -0.0173(9) -0.0039(8)
C20 0.0125(8) 0.0120(8) 0.0123(8) -0.0014(6) -0.0041(6) -0.0050(7)
C21 0.0107(8) 0.0152(9) 0.0145(8) 0.0006(7) -0.0036(7) -0.0010(7)
C22 0.0139(8) 0.0173(9) 0.0118(8) 0.0027(7) -0.0043(7) -0.0023(7)
C23 0.0111(8) 0.0147(9) 0.0111(8) -0.0011(6) -0.0023(6) -0.0040(7)
C24 0.0110(8) 0.0138(9) 0.0169(8) 0.0006(7) -0.0040(7) -0.0009(7)
C25 0.0152(8) 0.0148(9) 0.0142(8) 0.0030(7) -0.0062(7) -0.0045(7)
C26 0.0163(9) 0.0185(9) 0.0136(8) 0.0024(7) -0.0030(7) -0.0034(7)
C27 0.0109(8) 0.0213(9) 0.0126(8) -0.0015(7) -0.0005(7) -0.0049(7)
C28 0.0178(9) 0.0214(10) 0.0307(11) -0.0049(8) -0.0079(8) -0.0023(8)
C29 0.0253(11) 0.0282(12) 0.0400(13) -0.0101(9) -0.0117(10) -0.0084(9)
C30 0.0157(9) 0.0367(12) 0.0233(10) -0.0064(9) -0.0072(8) -0.0066(8)
C31 0.0129(9) 0.0322(11) 0.0158(9) 0.0018(8) -0.0039(7) -0.0027(8)
C32 0.0164(9) 0.0207(10) 0.0150(9) 0.0002(7) -0.0042(7) -0.0051(7)
C33 0.0133(8) 0.0156(9) 0.0125(8) -0.0011(7) -0.0050(7) -0.0017(7)
C34 0.0144(9) 0.0222(10) 0.0165(9) -0.0009(7) -0.0034(7) -0.0038(7)
C35 0.0186(9) 0.0293(11) 0.0176(9) -0.0050(8) -0.0037(8) 0.0007(8)
C36 0.0311(11) 0.0224(10) 0.0239(10) -0.0095(8) -0.0115(9) 0.0007(9)
C37 0.0331(11) 0.0231(11) 0.0289(11) -0.0027(8) -0.0131(9) -0.0117(9)
C38 0.0176(9) 0.0244(10) 0.0206(9) -0.0024(8) -0.0041(8) -0.0072(8)
C39 0.0392(13) 0.0398(14) 0.0437(14) 0.0074(11) -0.0278(12) -0.0112(11)
C40 0.0291(12) 0.0404(14) 0.0401(13) -0.0098(11) -0.0044(10) -0.0119(10)
B1 0.0111(9) 0.0140(9) 0.0113(9) 0.0011(7) -0.0034(7) -0.0042(7)
N1 0.0161(8) 0.0199(8) 0.0201(8) -0.0045(6) -0.0061(7) -0.0018(6)
N2 0.091(2) 0.0442(15) 0.097(2) 0.0283(14) -0.0718(18) -0.0266(14)
P1 0.0100(2) 0.0141(2) 0.0113(2) 0.00037(16) -0.00197(17) -0.00305(17)

loop_
_atom_type_symbol
_atom_type_description
_atom_type_scat_dispersion_real
_atom_type_scat_dispersion_imag
_atom_type_scat_source
C C 0.0033 0.0016 'International Tables Vol C Tables 4.2.6.8 and 6.1.1.4'
H H 0 0 'International Tables Vol C Tables 4.2.6.8 and 6.1.1.4'
B B 0.0013 0.0007 'International Tables Vol C Tables 4.2.6.8 and 6.1.1.4'
N N 0.0061 0.0033 'International Tables Vol C Tables 4.2.6.8 and 6.1.1.4'
P P 0.1023 0.0942 'International Tables Vol C Tables 4.2.6.8 and 6.1.1.4'

loop_
_geom_angle_atom_site_label_1
_geom_angle_atom_site_label_2
_geom_angle_atom_site_label_3
_geom_angle
N1 C1 B1 170.91(18)
C3 C2 C7 116.11(15)
C3 C2 B1 126.48(15)
C7 C2 B1 117.41(15)
C4 C3 C2 121.18(16)
C4 C3 C8 115.40(16)
C2 C3 C8 123.36(15)
C5 C4 C3 122.21(17)
C5 C4 H4 118.9
C3 C4 H4 118.9
C6 C5 C4 117.12(16)
C6 C5 C9 120.79(17)
C4 C5 C9 122.09(18)
C5 C6 C7 122.35(17)
C5 C6 H6 118.8
C7 C6 H6 118.8
C6 C7 C2 120.97(16)
C6 C7 C10 115.69(16)
C2 C7 C10 123.33(16)
C3 C8 H8A 109.5
C3 C8 H8B 109.5
H8A C8 H8B 109.5
C3 C8 H8C 109.5
H8A C8 H8C 109.5
H8B C8 H8C 109.5
C5 C9 H9A 109.5
C5 C9 H9B 109.5
H9A C9 H9B 109.5
C5 C9 H9C 109.5
H9A C9 H9C 109.5
H9B C9 H9C 109.5
C7 C10 H10A 109.5
C7 C10 H10B 109.5
H10A C10 H10B 109.5
C7 C10 H10C 109.5
H10A C10 H10C 109.5
H10B C10 H10C 109.5
C12 C11 C16 116.07(16)
C12 C11 B1 122.07(15)
C16 C11 B1 121.77(15)
C13 C12 C11 120.97(17)
C13 C12 C17 116.65(16)
C11 C12 C17 122.37(16)
C14 C13 C12 122.41(18)
C14 C13 H13 118.8
C12 C13 H13 118.8
C15 C14 C13 117.05(17)
C15 C14 C18 121.32(19)
C13 C14 C18 121.60(19)
C14 C15 C16 122.37(17)
C14 C15 H15 118.8
C16 C15 H15 118.8
C15 C16 C11 120.86(17)
C15 C16 C19 115.53(16)
C11 C16 C19 123.58(16)
C12 C17 H17A 109.5
C12 C17 H17B 109.5
H17A C17 H17B 109.5
C12 C17 H17C 109.5
H17A C17 H17C 109.5
H17B C17 H17C 109.5
C14 C18 H18A 109.5
C14 C18 H18B 109.5
H18A C18 H18B 109.5
C14 C18 H18C 109.5
H18A C18 H18C 109.5
H18B C18 H18C 109.5
C16 C19 H19A 109.5
C16 C19 H19B 109.5
H19A C19 H19B 109.5
C16 C19 H19C 109.5
H19A C19 H19C 109.5
H19B C19 H19C 109.5
C21 C20 C25 115.65(15)
C21 C20 B1 123.16(14)
C25 C20 B1 121.15(15)
C22 C21 C20 123.00(15)
C22 C21 H21 118.5
C20 C21 H21 118.5
C21 C22 C23 119.64(16)
C21 C22 H22 120.2
C23 C22 H22 120.2
C24 C23 C22 118.82(15)
C24 C23 P1 119.40(13)
C22 C23 P1 121.71(13)
C25 C24 C23 120.34(15)
C25 C24 H24 119.8
C23 C24 H24 119.8
C24 C25 C20 122.44(16)
C24 C25 H25 118.8
C20 C25 H25 118.8
P1 C26 H26A 109.5
P1 C26 H26B 109.5
H26A C26 H26B 109.5
P1 C26 H26C 109.5
H26A C26 H26C 109.5
H26B C26 H26C 109.5
C32 C27 C28 120.08(17)
C32 C27 P1 119.43(14)
C28 C27 P1 120.42(14)
C29 C28 C27 118.93(19)
C29 C28 H28 120.5
C27 C28 H28 120.5
C30 C29 C28 120.8(2)
C30 C29 H29 119.6
C28 C29 H29 119.6
C29 C30 C31 120.29(18)
C29 C30 H30 119.9
C31 C30 H30 119.9
C32 C31 C30 119.88(18)
C32 C31 H31 120.1
C30 C31 H31 120.1
C31 C32 C27 120.03(18)
C31 C32 H32 120
C27 C32 H32 120
C38 C33 C34 119.86(17)
C38 C33 P1 121.71(14)
C34 C33 P1 118.42(14)
C35 C34 C33 119.82(18)
C35 C34 H34 120.1
C33 C34 H34 120.1
C34 C35 C36 119.81(18)
C34 C35 H35 120.1
C36 C35 H35 120.1
C37 C36 C35 120.59(19)
C37 C36 H36 119.7
C35 C36 H36 119.7
C36 C37 C38 120.01(19)
C36 C37 H37 120
C38 C37 H37 120
C33 C38 C37 119.92(18)
C33 C38 H38 120
C37 C38 H38 120
N2 C39 C40 178.2(3)
C39 C40 H40A 109.5
C39 C40 H40B 109.5
H40A C40 H40B 109.5
C39 C40 H40C 109.5
H40A C40 H40C 109.5
H40B C40 H40C 109.5
C1 B1 C20 103.69(13)
C1 B1 C11 114.46(14)
C20 B1 C11 107.87(13)
C1 B1 C2 99.40(13)
C20 B1 C2 119.11(14)
C11 B1 C2 112.02(13)
C23 P1 C26 109.49(8)
C23 P1 C27 110.32(8)
C26 P1 C27 109.51(9)
C23 P1 C33 111.24(8)
C26 P1 C33 108.92(8)
C27 P1 C33 107.31(8)

loop_
_geom_bond_atom_site_label_1
_geom_bond_atom_site_label_2
_geom_bond_distance
C1 N1 1.153(2)
C1 B1 1.625(3)
C2 C3 1.411(2)
C2 C7 1.425(2)
C2 B1 1.666(3)
C3 C4 1.400(2)
C3 C8 1.516(2)
C4 C5 1.387(3)
C4 H4 0.95
C5 C6 1.385(3)
C5 C9 1.511(3)
C6 C7 1.396(2)
C6 H6 0.95
C7 C10 1.513(2)
C8 H8A 0.98
C8 H8B 0.98
C8 H8C 0.98
C9 H9A 0.98
C9 H9B 0.98
C9 H9C 0.98
C10 H10A 0.98
C10 H10B 0.98
C10 H10C 0.98
C11 C12 1.415(2)
C11 C16 1.422(2)
C11 B1 1.653(3)
C12 C13 1.398(3)
C12 C17 1.511(3)
C13 C14 1.385(3)
C13 H13 0.95
C14 C15 1.383(3)
C14 C18 1.512(3)
C15 C16 1.398(2)
C15 H15 0.95
C16 C19 1.516(3)
C17 H17A 0.98
C17 H17B 0.98
C17 H17C 0.98
C18 H18A 0.98
C18 H18B 0.98
C18 H18C 0.98
C19 H19A 0.98
C19 H19B 0.98
C19 H19C 0.98
C20 C21 1.403(2)
C20 C25 1.408(2)
C20 B1 1.652(2)
C21 C22 1.390(2)
C21 H21 0.95
C22 C23 1.401(2)
C22 H22 0.95
C23 C24 1.396(2)
C23 P1 1.7821(17)
C24 C25 1.386(2)
C24 H24 0.95
C25 H25 0.95
C26 P1 1.7853(18)
C26 H26A 0.98
C26 H26B 0.98
C26 H26C 0.98
C27 C32 1.401(3)
C27 C28 1.403(3)
C27 P1 1.7911(18)
C28 C29 1.390(3)
C28 H28 0.95
C29 C30 1.387(3)
C29 H29 0.95
C30 C31 1.388(3)
C30 H30 0.95
C31 C32 1.387(3)
C31 H31 0.95
C32 H32 0.95
C33 C38 1.381(3)
C33 C34 1.402(2)
C33 P1 1.7926(18)
C34 C35 1.382(3)
C34 H34 0.95
C35 C36 1.383(3)
C35 H35 0.95
C36 C37 1.379(3)
C36 H36 0.95
C37 C38 1.388(3)
C37 H37 0.95
C38 H38 0.95
C39 N2 1.144(3)
C39 C40 1.440(3)
C40 H40A 0.98
C40 H40B 0.98
C40 H40C 0.98
